data_4512120
loop_
_publ_author_name
'Vishnoi, Pratap'
'Walawalkar, Mrinalini G.'
'Murugavel, Ramaswamy'

_publ_section_title
;
 Containment of Polynitroaromatic Compounds in a Hydrogen Bonded
 Triarylbenzene Host
;
_journal_issue 11
_journal_name_full 'Crystal Growth &amp; Design'
_journal_page_first 5668
_journal_paper_doi 10.1021/cg500948h
_journal_volume 14
_journal_year 2014
_chemical_formula_sum 'C42 H33 N9 O12'
_chemical_formula_weight 855.77
_chemical_name_systematic
;
 ?
;
_space_group_IT_number 2
_symmetry_cell_setting triclinic
_symmetry_space_group_name_Hall '-P 1'
_symmetry_space_group_name_H-M 'P -1'
_atom_sites_solution_hydrogens geom
_atom_sites_solution_primary direct
_atom_sites_solution_secondary difmap
_audit_creation_method SHELXL-97
_cell_angle_alpha 88.87(15)
_cell_angle_beta 79.84(13)
_cell_angle_gamma 88.35(11)
_cell_formula_units_Z 2
_cell_length_a 7.431(14)
_cell_length_b 12.83(4)
_cell_length_c 20.81(7)
_cell_measurement_temperature 150(2)
_cell_measurement_theta_max 30.5
_cell_measurement_theta_min 2.5
_cell_volume 1952(10)
_computing_cell_refinement 'CrystalClear-SM Expert 2.0 r4'
_computing_data_collection 'CrystalClear-SM Expert 2.0 r4 (Rigaku, 2009)'
_computing_data_reduction 'CrystalClear-SM Expert 2.0 r4'
_computing_molecular_graphics 'CrystalStructure 4.0 (Rigaku, 2010)'
_computing_publication_material 'CrystalStructure 4.0'
_computing_structure_refinement 'SHELXL97 (Sheldrick, 2008)'
_computing_structure_solution 'SHELXS86 (Sheldrick, 1985)'
_diffrn_ambient_temperature 150(2)
_diffrn_measured_fraction_theta_full 0.993
_diffrn_measured_fraction_theta_max 0.993
_diffrn_radiation_monochromator graphite
_diffrn_radiation_source 'fine-focus sealed tube'
_diffrn_radiation_type MoK\a
_diffrn_radiation_wavelength 0.71075
_diffrn_reflns_av_R_equivalents 0.0303
_diffrn_reflns_av_sigmaI/netI 0.0495
_diffrn_reflns_limit_h_max 8
_diffrn_reflns_limit_h_min -5
_diffrn_reflns_limit_k_max 15
_diffrn_reflns_limit_k_min -15
_diffrn_reflns_limit_l_max 24
_diffrn_reflns_limit_l_min -23
_diffrn_reflns_number 15016
_diffrn_reflns_theta_full 25.00
_diffrn_reflns_theta_max 25.00
_diffrn_reflns_theta_min 2.53
_exptl_absorpt_coefficient_mu 0.110
_exptl_absorpt_correction_T_max 1.000
_exptl_absorpt_correction_T_min 0.880
_exptl_absorpt_correction_type multi-scan
_exptl_absorpt_process_details 'NUMABS (Rigaku, 1999)'
_exptl_crystal_colour Red
_exptl_crystal_density_diffrn 1.456
_exptl_crystal_density_method 'not measured'
_exptl_crystal_description Block
_exptl_crystal_F_000 888
_exptl_crystal_size_max 0.06
_exptl_crystal_size_mid 0.06
_exptl_crystal_size_min 0.04
_refine_diff_density_max 0.164
_refine_diff_density_min -0.216
_refine_diff_density_rms 0.045
_refine_ls_extinction_method none
_refine_ls_goodness_of_fit_ref 1.120
_refine_ls_hydrogen_treatment mixed
_refine_ls_matrix_type full
_refine_ls_number_parameters 568
_refine_ls_number_reflns 6815
_refine_ls_number_restraints 0
_refine_ls_restrained_S_all 1.120
_refine_ls_R_factor_all 0.0806
_refine_ls_R_factor_gt 0.0609
_refine_ls_shift/su_max 0.000
_refine_ls_shift/su_mean 0.000
_refine_ls_structure_factor_coef Fsqd
_refine_ls_weighting_details 'calc w=1/[\s^2^(Fo^2^)+(0.0552P)^2^+0.4060P] where P=(Fo^2^+2Fc^2^)/3'
_refine_ls_weighting_scheme calc
_refine_ls_wR_factor_gt 0.1309
_refine_ls_wR_factor_ref 0.1436
_reflns_number_gt 5353
_reflns_number_total 6815
_reflns_threshold_expression >2sigma(I)
_cod_data_source_file cg500948h_si_002.cif
_cod_data_source_block 4_TAPB-mDNB
_cod_depositor_comments
;
The following automatic conversions were performed:

'_exptl_absorpt_correction_type' value 'Multi-scan' changed to
'multi-scan' according to
/home/saulius/struct/COD-crude-data--automatic-downloads/rss-feeds/ACS/lib/dictionaries/cif_core.dic
dictionary named 'cif_core.dic' version 2.4.2 from 2011-04-26.

Automatic conversion script
Id: cif_fix_values 2827 2014-09-09 07:05:25Z andrius 

 Adding full bibliography for 4512117--4512120.cif.
;
_cod_original_sg_symbol_H-M p-1
_cod_database_code 4512120

loop_
_symmetry_equiv_pos_as_xyz
'x, y, z'
'-x, -y, -z'

loop_
_atom_site_label
_atom_site_type_symbol
_atom_site_fract_x
_atom_site_fract_y
_atom_site_fract_z
_atom_site_U_iso_or_equiv
_atom_site_adp_type
_atom_site_occupancy
_atom_site_symmetry_multiplicity
_atom_site_calc_flag
_atom_site_refinement_flags
O1 O 0.7942(3) 0.05043(16) 0.52503(9) 0.0525(5) Uani 1 1 d .
O2 O 0.7845(3) -0.03201(17) 0.43585(10) 0.0592(6) Uani 1 1 d .
O3 O 1.0810(3) 0.38354(16) 0.51565(9) 0.0542(5) Uani 1 1 d .
O4 O 1.1933(3) 0.45228(16) 0.42171(10) 0.0539(5) Uani 1 1 d .
O5 O 0.1559(4) -0.49629(18) 0.15687(12) 0.0742(7) Uani 1 1 d .
O6 O 0.0388(4) -0.57973(18) 0.24442(12) 0.0826(8) Uani 1 1 d .
O7 O 0.1471(3) -0.12187(16) 0.15239(9) 0.0522(5) Uani 1 1 d .
O8 O -0.0038(3) -0.03673(17) 0.23445(10) 0.0666(6) Uani 1 1 d .
O9 O 1.1770(3) 0.10431(18) -0.06919(10) 0.0666(6) Uani 1 1 d .
O10 O 1.1129(3) 0.26441(18) -0.09440(9) 0.0568(6) Uani 1 1 d .
O11 O 0.7786(3) 0.48923(17) 0.06811(12) 0.0651(6) Uani 1 1 d .
O12 O 0.7231(3) 0.43697(18) 0.16986(10) 0.0639(6) Uani 1 1 d .
N1 N 0.5499(3) 0.38827(18) 0.52817(10) 0.0445(6) Uani 1 1 d .
N2 N 0.4169(3) -0.46937(18) 0.28478(10) 0.0446(6) Uani 1 1 d .
N3 N 0.5252(3) 0.3226(2) -0.06137(10) 0.0511(6) Uani 1 1 d .
N4 N 0.8284(3) 0.04240(19) 0.46524(12) 0.0438(6) Uani 1 1 d .
N5 N 1.1160(3) 0.38139(18) 0.45588(11) 0.0414(5) Uani 1 1 d .
N6 N 0.0755(4) -0.4992(2) 0.21306(14) 0.0562(7) Uani 1 1 d .
N7 N 0.0524(3) -0.11846(19) 0.20680(11) 0.0437(6) Uani 1 1 d .
N8 N 1.1166(3) 0.1924(2) -0.05454(11) 0.0449(6) Uani 1 1 d .
N9 N 0.7916(3) 0.4248(2) 0.11167(13) 0.0489(6) Uani 1 1 d .
C1 C 0.5168(3) 0.14163(19) 0.30515(11) 0.0304(5) Uani 1 1 d .
C2 C 0.5019(3) 0.0338(2) 0.31137(11) 0.0333(6) Uani 1 1 d .
H2 H 0.5064 0.0012 0.3525 0.040 Uiso 1 1 calc R
C3 C 0.4805(3) -0.0277(2) 0.25882(11) 0.0318(6) Uani 1 1 d .
C4 C 0.4764(3) 0.0217(2) 0.19840(11) 0.0327(6) Uani 1 1 d .
H4 H 0.4610 -0.0192 0.1623 0.039 Uiso 1 1 calc R
C5 C 0.4942(3) 0.1287(2) 0.19000(11) 0.0322(6) Uani 1 1 d .
C6 C 0.5127(3) 0.1882(2) 0.24396(11) 0.0322(6) Uani 1 1 d .
H6 H 0.5227 0.2616 0.2390 0.039 Uiso 1 1 calc R
C7 C 0.5328(3) 0.20569(19) 0.36274(11) 0.0301(5) Uani 1 1 d .
C8 C 0.4635(3) 0.1706(2) 0.42590(11) 0.0320(6) Uani 1 1 d .
H8 H 0.4086 0.1043 0.4317 0.038 Uiso 1 1 calc R
C9 C 0.4719(3) 0.2287(2) 0.48020(11) 0.0325(6) Uani 1 1 d .
H9 H 0.4237 0.2019 0.5224 0.039 Uiso 1 1 calc R
C10 C 0.5506(3) 0.3266(2) 0.47375(11) 0.0334(6) Uani 1 1 d .
C11 C 0.6216(3) 0.3626(2) 0.41095(11) 0.0337(6) Uani 1 1 d .
H11 H 0.6761 0.4289 0.4052 0.040 Uiso 1 1 calc R
C12 C 0.6137(3) 0.30271(19) 0.35700(11) 0.0324(6) Uani 1 1 d .
H12 H 0.6649 0.3286 0.3148 0.039 Uiso 1 1 calc R
C13 C 0.4625(3) -0.1422(2) 0.26657(11) 0.0315(6) Uani 1 1 d .
C14 C 0.3599(3) -0.1883(2) 0.32190(11) 0.0338(6) Uani 1 1 d .
H14 H 0.2992 -0.1452 0.3561 0.041 Uiso 1 1 calc R
C15 C 0.3446(3) -0.2956(2) 0.32810(11) 0.0342(6) Uani 1 1 d .
H15 H 0.2716 -0.3246 0.3659 0.041 Uiso 1 1 calc R
C16 C 0.4345(3) -0.3616(2) 0.27982(11) 0.0335(6) Uani 1 1 d .
C17 C 0.5376(3) -0.3161(2) 0.22441(11) 0.0351(6) Uani 1 1 d .
H17 H 0.6006 -0.3593 0.1907 0.042 Uiso 1 1 calc R
C18 C 0.5493(3) -0.2091(2) 0.21801(11) 0.0325(6) Uani 1 1 d .
H18 H 0.6185 -0.1801 0.1794 0.039 Uiso 1 1 calc R
C19 C 0.4939(3) 0.1787(2) 0.12441(11) 0.0316(6) Uani 1 1 d .
C20 C 0.5674(3) 0.1258(2) 0.06730(11) 0.0345(6) Uani 1 1 d .
H20 H 0.6141 0.0565 0.0703 0.041 Uiso 1 1 calc R
C21 C 0.5736(3) 0.1721(2) 0.00659(12) 0.0360(6) Uani 1 1 d .
H21 H 0.6236 0.1339 -0.0314 0.043 Uiso 1 1 calc R
C22 C 0.5078(3) 0.2740(2) -0.00017(12) 0.0369(6) Uani 1 1 d .
C23 C 0.4304(3) 0.3270(2) 0.05651(12) 0.0371(6) Uani 1 1 d .
H23 H 0.3824 0.3960 0.0533 0.045 Uiso 1 1 calc R
C24 C 0.4233(3) 0.2796(2) 0.11745(12) 0.0338(6) Uani 1 1 d .
H24 H 0.3691 0.3168 0.1553 0.041 Uiso 1 1 calc R
C25 C 0.9724(3) 0.2119(2) 0.46008(12) 0.0355(6) Uani 1 1 d .
H25 H 0.9398 0.2170 0.5062 0.043 Uiso 1 1 calc R
C26 C 0.9286(3) 0.1270(2) 0.42729(12) 0.0349(6) Uani 1 1 d .
C27 C 0.9739(3) 0.1171(2) 0.36021(12) 0.0403(6) Uani 1 1 d .
H27 H 0.9409 0.0573 0.3392 0.048 Uiso 1 1 calc R
C28 C 1.0682(3) 0.1965(2) 0.32476(13) 0.0431(7) Uani 1 1 d .
H28 H 1.1011 0.1914 0.2787 0.052 Uiso 1 1 calc R
C29 C 1.1150(3) 0.2833(2) 0.35560(12) 0.0399(7) Uani 1 1 d .
H29 H 1.1798 0.3380 0.3311 0.048 Uiso 1 1 calc R
C30 C 1.0664(3) 0.2894(2) 0.42237(12) 0.0351(6) Uani 1 1 d .
C31 C 0.0624(3) -0.3084(2) 0.21107(12) 0.0359(6) Uani 1 1 d .
H31 H 0.1327 -0.3088 0.1683 0.043 Uiso 1 1 calc R
C32 C 0.0036(3) -0.2169(2) 0.24202(12) 0.0359(6) Uani 1 1 d .
C33 C -0.0991(4) -0.2133(3) 0.30384(12) 0.0465(7) Uani 1 1 d .
H33 H -0.1403 -0.1486 0.3234 0.056 Uiso 1 1 calc R
C34 C -0.1406(4) -0.3072(3) 0.33686(14) 0.0549(9) Uani 1 1 d .
H34 H -0.2088 -0.3069 0.3800 0.066 Uiso 1 1 calc R
C35 C -0.0838(4) -0.4007(3) 0.30747(14) 0.0530(8) Uani 1 1 d .
H35 H -0.1121 -0.4649 0.3300 0.064 Uiso 1 1 calc R
C36 C 0.0148(4) -0.3995(2) 0.24495(13) 0.0421(7) Uani 1 1 d .
C37 C 0.9563(3) 0.3087(2) 0.02907(12) 0.0357(6) Uani 1 1 d .
H37 H 0.9410 0.3589 -0.0039 0.043 Uiso 1 1 calc R
C38 C 0.8921(3) 0.3261(2) 0.09392(12) 0.0363(6) Uani 1 1 d .
C39 C 0.9148(3) 0.2553(2) 0.14285(13) 0.0425(7) Uani 1 1 d .
H39 H 0.8692 0.2708 0.1873 0.051 Uiso 1 1 calc R
C40 C 1.0053(4) 0.1611(2) 0.12594(13) 0.0442(7) Uani 1 1 d .
H40 H 1.0226 0.1115 0.1589 0.053 Uiso 1 1 calc R
C41 C 1.0704(3) 0.1396(2) 0.06104(13) 0.0389(6) Uani 1 1 d .
H41 H 1.1315 0.0750 0.0488 0.047 Uiso 1 1 calc R
C42 C 1.0449(3) 0.2135(2) 0.01453(11) 0.0342(6) Uani 1 1 d .
H1W2 H 0.6335 0.4466 0.5233 0.080 Uiso 1 1 d .
H1W1 H 0.5411 0.3524 0.5679 0.080 Uiso 1 1 d .
H2W1 H 0.5069 -0.5089 0.2586 0.080 Uiso 1 1 d .
H3W1 H 0.5525 0.2807 -0.0998 0.080 Uiso 1 1 d .
H2W2 H 0.3774 -0.5001 0.3276 0.080 Uiso 1 1 d .
H3W2 H 0.4443 0.3890 -0.0639 0.080 Uiso 1 1 d .

loop_
_atom_site_aniso_label
_atom_site_aniso_U_11
_atom_site_aniso_U_22
_atom_site_aniso_U_33
_atom_site_aniso_U_23
_atom_site_aniso_U_13
_atom_site_aniso_U_12
O1 0.0559(13) 0.0527(14) 0.0460(12) 0.0127(10) -0.0021(9) -0.0043(10)
O2 0.0690(14) 0.0430(13) 0.0685(14) 0.0052(11) -0.0184(11) -0.0156(11)
O3 0.0627(13) 0.0553(14) 0.0445(12) -0.0102(10) -0.0093(10) 0.0046(11)
O4 0.0499(12) 0.0422(13) 0.0668(13) 0.0014(10) -0.0010(10) -0.0096(10)
O5 0.0963(19) 0.0483(15) 0.0773(17) -0.0119(12) -0.0144(14) 0.0100(13)
O6 0.129(2) 0.0378(14) 0.0993(18) 0.0189(13) -0.0698(16) -0.0180(14)
O7 0.0648(13) 0.0515(14) 0.0402(11) 0.0077(9) -0.0080(10) -0.0132(10)
O8 0.0975(18) 0.0360(13) 0.0656(14) -0.0044(11) -0.0148(12) 0.0145(12)
O9 0.0773(16) 0.0594(16) 0.0599(13) -0.0201(11) -0.0052(11) 0.0256(13)
O10 0.0648(14) 0.0624(15) 0.0419(11) 0.0022(10) -0.0073(10) 0.0042(11)
O11 0.0641(14) 0.0358(13) 0.0952(17) -0.0040(12) -0.0150(12) 0.0112(11)
O12 0.0531(13) 0.0656(16) 0.0691(14) -0.0329(12) 0.0016(11) 0.0072(11)
N1 0.0606(15) 0.0398(14) 0.0368(12) -0.0034(10) -0.0171(10) -0.0075(11)
N2 0.0506(14) 0.0326(14) 0.0498(14) 0.0049(10) -0.0071(11) -0.0005(11)
N3 0.0631(16) 0.0554(17) 0.0371(13) 0.0108(11) -0.0167(11) 0.0012(13)
N4 0.0405(13) 0.0375(15) 0.0537(15) 0.0070(12) -0.0103(11) -0.0008(11)
N5 0.0335(12) 0.0397(14) 0.0503(14) -0.0014(11) -0.0056(10) 0.0022(10)
N6 0.0714(18) 0.0371(16) 0.0685(18) 0.0061(14) -0.0351(15) -0.0058(13)
N7 0.0506(14) 0.0368(15) 0.0467(14) 0.0021(11) -0.0171(11) 0.0001(11)
N8 0.0378(13) 0.0518(17) 0.0455(14) -0.0085(12) -0.0084(10) 0.0055(11)
N9 0.0383(13) 0.0385(15) 0.0705(17) -0.0183(13) -0.0099(12) 0.0028(11)
C1 0.0267(12) 0.0287(14) 0.0351(13) 0.0001(11) -0.0036(10) -0.0005(10)
C2 0.0324(13) 0.0363(16) 0.0314(13) 0.0027(11) -0.0066(10) 0.0003(11)
C3 0.0299(13) 0.0327(15) 0.0318(13) 0.0020(11) -0.0029(10) -0.0013(11)
C4 0.0316(13) 0.0342(15) 0.0321(13) 0.0002(11) -0.0053(10) -0.0014(11)
C5 0.0258(12) 0.0345(15) 0.0350(13) 0.0023(11) -0.0023(10) 0.0002(11)
C6 0.0306(13) 0.0294(14) 0.0360(13) 0.0003(11) -0.0038(10) -0.0002(11)
C7 0.0250(12) 0.0302(14) 0.0350(13) 0.0001(11) -0.0055(10) 0.0040(10)
C8 0.0284(13) 0.0305(15) 0.0368(14) 0.0027(11) -0.0054(10) 0.0002(11)
C9 0.0350(13) 0.0340(15) 0.0289(13) 0.0021(11) -0.0075(10) 0.0011(11)
C10 0.0328(13) 0.0327(15) 0.0362(14) -0.0015(11) -0.0108(11) 0.0036(11)
C11 0.0338(14) 0.0266(14) 0.0414(14) 0.0014(11) -0.0086(11) -0.0030(11)
C12 0.0314(13) 0.0308(15) 0.0339(13) 0.0013(11) -0.0037(10) 0.0017(11)
C13 0.0326(13) 0.0305(15) 0.0323(13) 0.0019(11) -0.0078(10) -0.0006(11)
C14 0.0345(14) 0.0345(15) 0.0332(13) -0.0001(11) -0.0084(11) -0.0011(11)
C15 0.0353(14) 0.0392(16) 0.0287(12) 0.0061(11) -0.0079(10) -0.0031(12)
C16 0.0367(14) 0.0302(15) 0.0366(14) 0.0024(11) -0.0152(11) -0.0003(11)
C17 0.0402(14) 0.0332(15) 0.0318(13) 0.0000(11) -0.0073(11) 0.0038(12)
C18 0.0345(13) 0.0321(15) 0.0312(13) 0.0030(11) -0.0069(10) -0.0002(11)
C19 0.0268(12) 0.0363(15) 0.0326(13) 0.0032(11) -0.0071(10) -0.0055(11)
C20 0.0328(13) 0.0320(15) 0.0392(14) -0.0017(11) -0.0085(11) 0.0033(11)
C21 0.0348(14) 0.0401(16) 0.0325(13) -0.0007(11) -0.0053(10) 0.0026(12)
C22 0.0329(14) 0.0442(17) 0.0353(14) 0.0071(12) -0.0108(11) -0.0044(12)
C23 0.0370(14) 0.0324(15) 0.0445(15) 0.0041(12) -0.0143(11) -0.0020(11)
C24 0.0320(13) 0.0331(15) 0.0373(14) -0.0015(11) -0.0086(10) -0.0020(11)
C25 0.0295(13) 0.0405(16) 0.0360(14) 0.0042(12) -0.0056(10) 0.0051(11)
C26 0.0286(13) 0.0367(16) 0.0383(14) 0.0057(12) -0.0039(11) 0.0027(11)
C27 0.0338(14) 0.0425(17) 0.0451(15) -0.0005(13) -0.0087(12) -0.0001(12)
C28 0.0364(15) 0.058(2) 0.0343(14) 0.0008(13) -0.0070(11) 0.0016(13)
C29 0.0289(13) 0.0506(18) 0.0393(15) 0.0077(13) -0.0046(11) 0.0018(12)
C30 0.0277(13) 0.0357(16) 0.0423(15) 0.0023(12) -0.0084(11) 0.0038(11)
C31 0.0342(14) 0.0393(16) 0.0364(14) 0.0029(12) -0.0121(11) -0.0021(12)
C32 0.0365(14) 0.0376(16) 0.0352(14) 0.0035(11) -0.0117(11) -0.0006(12)
C33 0.0409(15) 0.060(2) 0.0385(15) -0.0023(14) -0.0077(12) 0.0064(14)
C34 0.0397(16) 0.086(3) 0.0382(16) 0.0109(16) -0.0039(12) -0.0050(16)
C35 0.0490(17) 0.061(2) 0.0530(18) 0.0206(16) -0.0185(14) -0.0147(16)
C36 0.0430(16) 0.0393(17) 0.0487(16) 0.0049(13) -0.0209(13) -0.0040(13)
C37 0.0314(13) 0.0316(15) 0.0446(15) -0.0009(11) -0.0072(11) -0.0026(11)
C38 0.0280(13) 0.0320(15) 0.0491(16) -0.0103(12) -0.0066(11) 0.0000(11)
C39 0.0364(15) 0.0489(19) 0.0416(15) -0.0073(13) -0.0032(12) -0.0072(13)
C40 0.0429(16) 0.0424(18) 0.0480(16) 0.0073(13) -0.0102(13) -0.0025(13)
C41 0.0338(14) 0.0317(16) 0.0519(16) -0.0043(12) -0.0100(12) 0.0027(11)
C42 0.0288(13) 0.0364(16) 0.0369(14) -0.0053(11) -0.0040(10) -0.0017(11)

loop_
_atom_type_symbol
_atom_type_description
_atom_type_scat_dispersion_real
_atom_type_scat_dispersion_imag
_atom_type_scat_source
C C 0.0033 0.0016 'International Tables Vol C Tables 4.2.6.8 and 6.1.1.4'
H H 0.0000 0.0000 'International Tables Vol C Tables 4.2.6.8 and 6.1.1.4'
N N 0.0061 0.0033 'International Tables Vol C Tables 4.2.6.8 and 6.1.1.4'
O O 0.0106 0.0060 'International Tables Vol C Tables 4.2.6.8 and 6.1.1.4'

loop_
_geom_angle_atom_site_label_1
_geom_angle_atom_site_label_2
_geom_angle_atom_site_label_3
_geom_angle
O2 N4 O1 123.8(3)
O2 N4 C26 118.5(3)
O1 N4 C26 117.7(3)
O3 N5 O4 123.5(3)
O3 N5 C30 119.0(3)
O4 N5 C30 117.5(3)
O5 N6 O6 124.1(3)
O5 N6 C36 118.0(3)
O6 N6 C36 117.9(4)
O7 N7 O8 123.8(3)
O7 N7 C32 118.7(3)
O8 N7 C32 117.5(3)
O9 N8 O10 123.8(3)
O9 N8 C42 118.3(3)
O10 N8 C42 117.9(3)
O11 N9 O12 124.1(3)
O11 N9 C38 118.4(3)
O12 N9 C38 117.5(3)
C2 C1 C6 118.4(3)
C2 C1 C7 120.5(3)
C6 C1 C7 121.1(3)
C1 C2 C3 121.7(3)
C1 C2 H2 119.1
C3 C2 H2 119.1
C2 C3 C4 118.2(3)
C2 C3 C13 121.0(3)
C4 C3 C13 120.8(3)
C5 C4 C3 121.7(3)
C5 C4 H4 119.1
C3 C4 H4 119.1
C4 C5 C6 118.5(3)
C4 C5 C19 120.4(3)
C6 C5 C19 121.1(3)
C5 C6 C1 121.4(3)
C5 C6 H6 119.3
C1 C6 H6 119.3
C12 C7 C8 116.6(3)
C12 C7 C1 122.8(3)
C8 C7 C1 120.6(3)
C9 C8 C7 122.2(3)
C9 C8 H8 118.9
C7 C8 H8 118.9
C8 C9 C10 120.6(3)
C8 C9 H9 119.7
C10 C9 H9 119.7
N1 C10 C11 121.3(3)
N1 C10 C9 120.8(3)
C11 C10 C9 117.9(3)
C12 C11 C10 120.8(3)
C12 C11 H11 119.6
C10 C11 H11 119.6
C11 C12 C7 121.9(3)
C11 C12 H12 119.1
C7 C12 H12 119.1
C14 C13 C18 116.9(3)
C14 C13 C3 122.4(3)
C18 C13 C3 120.7(3)
C15 C14 C13 121.4(3)
C15 C14 H14 119.3
C13 C14 H14 119.3
C14 C15 C16 121.1(3)
C14 C15 H15 119.4
C16 C15 H15 119.4
C15 C16 N2 121.7(3)
C15 C16 C17 117.8(3)
N2 C16 C17 120.5(3)
C18 C17 C16 120.7(3)
C18 C17 H17 119.6
C16 C17 H17 119.6
C17 C18 C13 122.0(3)
C17 C18 H18 119.0
C13 C18 H18 119.0
C20 C19 C24 117.3(3)
C20 C19 C5 120.7(3)
C24 C19 C5 122.0(3)
C21 C20 C19 121.3(3)
C21 C20 H20 119.3
C19 C20 H20 119.3
C20 C21 C22 121.3(3)
C20 C21 H21 119.4
C22 C21 H21 119.4
N3 C22 C21 120.9(3)
N3 C22 C23 121.1(3)
C21 C22 C23 118.0(3)
C24 C23 C22 120.5(3)
C24 C23 H23 119.8
C22 C23 H23 119.8
C23 C24 C19 121.6(3)
C23 C24 H24 119.2
C19 C24 H24 119.2
C26 C25 C30 116.3(3)
C26 C25 H25 121.8
C30 C25 H25 121.8
C25 C26 C27 123.3(3)
C25 C26 N4 118.4(3)
C27 C26 N4 118.3(3)
C28 C27 C26 118.2(3)
C28 C27 H27 120.9
C26 C27 H27 120.9
C27 C28 C29 120.6(3)
C27 C28 H28 119.7
C29 C28 H28 119.7
C30 C29 C28 118.9(3)
C30 C29 H29 120.5
C28 C29 H29 120.5
C29 C30 C25 122.7(3)
C29 C30 N5 119.4(3)
C25 C30 N5 117.8(3)
C32 C31 C36 116.9(3)
C32 C31 H31 121.6
C36 C31 H31 121.6
C31 C32 C33 123.2(3)
C31 C32 N7 117.9(3)
C33 C32 N7 118.9(3)
C32 C33 C34 118.0(3)
C32 C33 H33 121.0
C34 C33 H33 121.0
C35 C34 C33 120.5(3)
C35 C34 H34 119.7
C33 C34 H34 119.7
C36 C35 C34 118.9(3)
C36 C35 H35 120.5
C34 C35 H35 120.5
C31 C36 C35 122.5(3)
C31 C36 N6 118.3(3)
C35 C36 N6 119.3(3)
C38 C37 C42 115.8(3)
C38 C37 H37 122.1
C42 C37 H37 122.1
C37 C38 C39 123.4(3)
C37 C38 N9 117.8(3)
C39 C38 N9 118.8(3)
C38 C39 C40 118.8(3)
C38 C39 H39 120.6
C40 C39 H39 120.6
C41 C40 C39 119.9(3)
C41 C40 H40 120.0
C39 C40 H40 120.0
C42 C41 C40 118.6(3)
C42 C41 H41 120.7
C40 C41 H41 120.7
C41 C42 C37 123.5(3)
C41 C42 N8 119.2(3)
C37 C42 N8 117.3(3)

loop_
_geom_bond_atom_site_label_1
_geom_bond_atom_site_label_2
_geom_bond_distance
O1 N4 1.231(5)
O2 N4 1.226(4)
O3 N5 1.226(5)
O4 N5 1.234(4)
O5 N6 1.216(5)
O6 N6 1.222(5)
O7 N7 1.224(4)
O8 N7 1.232(4)
O9 N8 1.227(5)
O10 N8 1.233(4)
O11 N9 1.229(4)
O12 N9 1.239(5)
N1 C10 1.393(5)
N2 C16 1.393(5)
N3 C22 1.394(5)
N4 C26 1.470(5)
N5 C30 1.471(5)
N6 C36 1.475(5)
N7 C32 1.470(5)
N8 C42 1.470(6)
N9 C38 1.471(5)
C1 C2 1.393(5)
C1 C6 1.401(5)
C1 C7 1.490(5)
C2 C3 1.395(5)
C2 H2 0.9500
C3 C4 1.401(5)
C3 C13 1.482(6)
C4 C5 1.388(5)
C4 H4 0.9500
C5 C6 1.399(5)
C5 C19 1.497(6)
C6 H6 0.9500
C7 C12 1.392(5)
C7 C8 1.396(5)
C8 C9 1.378(5)
C8 H8 0.9500
C9 C10 1.395(5)
C9 H9 0.9500
C10 C11 1.395(5)
C11 C12 1.383(5)
C11 H11 0.9500
C12 H12 0.9500
C13 C14 1.395(5)
C13 C18 1.395(5)
C14 C15 1.387(5)
C14 H14 0.9500
C15 C16 1.392(5)
C15 H15 0.9500
C16 C17 1.395(5)
C17 C18 1.381(5)
C17 H17 0.9500
C18 H18 0.9500
C19 C20 1.398(5)
C19 C24 1.398(5)
C20 C21 1.380(5)
C20 H20 0.9500
C21 C22 1.395(5)
C21 H21 0.9500
C22 C23 1.398(5)
C23 C24 1.388(5)
C23 H23 0.9500
C24 H24 0.9500
C25 C26 1.373(5)
C25 C30 1.381(5)
C25 H25 0.9500
C26 C27 1.384(6)
C27 C28 1.379(5)
C27 H27 0.9500
C28 C29 1.380(5)
C28 H28 0.9500
C29 C30 1.376(6)
C29 H29 0.9500
C31 C32 1.373(5)
C31 C36 1.376(5)
C31 H31 0.9500
C32 C33 1.376(5)
C33 C34 1.390(6)
C33 H33 0.9500
C34 C35 1.379(6)
C34 H34 0.9500
C35 C36 1.376(6)
C35 H35 0.9500
C37 C38 1.370(6)
C37 C42 1.384(5)
C37 H37 0.9500
C38 C39 1.380(5)
C39 C40 1.387(5)
C39 H39 0.9500
C40 C41 1.382(6)
C40 H40 0.9500
C41 C42 1.375(5)
C41 H41 0.9500

loop_
_geom_hbond_atom_site_label_D
_geom_hbond_atom_site_label_H
_geom_hbond_atom_site_label_A
_geom_hbond_distance_DH
_geom_hbond_distance_HA
_geom_hbond_distance_DA
_geom_hbond_angle_DHA
_geom_hbond_site_symmetry_A
N1 H1W2 O4 0.979(3) 2.307(5) 3.151(7) 143.81(18) 2_766
N2 H2W1 O12 0.930(3) 2.326(6) 3.221(8) 161.38(15) 1_545
N2 H2W2 O4 0.967(4) 2.266(6) 3.194(9) 160.39(15) 1_445
N3 H3W2 O11 1.035(3) 2.256(5) 3.276(8) 168.36(15) 2_665

loop_
_geom_torsion_atom_site_label_1
_geom_torsion_atom_site_label_2
_geom_torsion_atom_site_label_3
_geom_torsion_atom_site_label_4
_geom_torsion
C6 C1 C2 C3 -1.0(3)
C7 C1 C2 C3 177.8(2)
C1 C2 C3 C4 0.7(3)
C1 C2 C3 C13 -179.2(2)
C2 C3 C4 C5 0.5(3)
C13 C3 C4 C5 -179.6(2)
C3 C4 C5 C6 -1.4(3)
C3 C4 C5 C19 178.4(2)
C4 C5 C6 C1 1.1(3)
C19 C5 C6 C1 -178.7(2)
C2 C1 C6 C5 0.0(3)
C7 C1 C6 C5 -178.8(2)
C2 C1 C7 C12 155.4(2)
C6 C1 C7 C12 -25.8(3)
C2 C1 C7 C8 -25.5(3)
C6 C1 C7 C8 153.3(2)
C12 C7 C8 C9 0.7(3)
C1 C7 C8 C9 -178.4(2)
C7 C8 C9 C10 0.3(4)
C8 C9 C10 N1 176.2(2)
C8 C9 C10 C11 -0.7(4)
N1 C10 C11 C12 -176.8(2)
C9 C10 C11 C12 0.1(3)
C10 C11 C12 C7 1.0(4)
C8 C7 C12 C11 -1.4(3)
C1 C7 C12 C11 177.8(2)
C2 C3 C13 C14 40.1(4)
C4 C3 C13 C14 -139.8(3)
C2 C3 C13 C18 -139.8(3)
C4 C3 C13 C18 40.2(4)
C18 C13 C14 C15 -0.2(3)
C3 C13 C14 C15 179.9(2)
C13 C14 C15 C16 1.4(4)
C14 C15 C16 N2 -178.5(2)
C14 C15 C16 C17 -1.2(4)
C15 C16 C17 C18 -0.1(4)
N2 C16 C17 C18 177.2(2)
C16 C17 C18 C13 1.2(4)
C14 C13 C18 C17 -1.1(4)
C3 C13 C18 C17 178.8(2)
C4 C5 C19 C20 -32.9(3)
C6 C5 C19 C20 146.9(3)
C4 C5 C19 C24 148.0(3)
C6 C5 C19 C24 -32.2(3)
C24 C19 C20 C21 1.4(3)
C5 C19 C20 C21 -177.9(2)
C19 C20 C21 C22 0.5(4)
C20 C21 C22 N3 175.8(2)
C20 C21 C22 C23 -1.8(4)
N3 C22 C23 C24 -176.4(2)
C21 C22 C23 C24 1.2(4)
C22 C23 C24 C19 0.6(4)
C20 C19 C24 C23 -1.9(3)
C5 C19 C24 C23 177.3(2)
C30 C25 C26 C27 0.0(4)
C30 C25 C26 N4 -180.0(2)
O2 N4 C26 C25 177.9(2)
O1 N4 C26 C25 -2.5(3)
O2 N4 C26 C27 -2.0(3)
O1 N4 C26 C27 177.6(2)
C25 C26 C27 C28 0.2(4)
N4 C26 C27 C28 -179.9(2)
C26 C27 C28 C29 -0.2(4)
C27 C28 C29 C30 0.1(4)
C28 C29 C30 C25 0.1(4)
C28 C29 C30 N5 179.8(2)
C26 C25 C30 C29 -0.1(4)
C26 C25 C30 N5 -179.8(2)
O3 N5 C30 C29 -176.1(2)
O4 N5 C30 C29 3.2(3)
O3 N5 C30 C25 3.7(3)
O4 N5 C30 C25 -177.1(2)
C36 C31 C32 C33 -0.3(4)
C36 C31 C32 N7 -179.9(2)
O7 N7 C32 C31 -2.0(3)
O8 N7 C32 C31 178.7(2)
O7 N7 C32 C33 178.4(2)
O8 N7 C32 C33 -0.9(4)
C31 C32 C33 C34 1.7(4)
N7 C32 C33 C34 -178.7(2)
C32 C33 C34 C35 -1.5(4)
C33 C34 C35 C36 0.0(4)
C32 C31 C36 C35 -1.3(4)
C32 C31 C36 N6 179.9(2)
C34 C35 C36 C31 1.5(4)
C34 C35 C36 N6 -179.7(2)
O5 N6 C36 C31 -4.1(4)
O6 N6 C36 C31 177.2(2)
O5 N6 C36 C35 177.1(3)
O6 N6 C36 C35 -1.6(4)
C42 C37 C38 C39 1.0(4)
C42 C37 C38 N9 -178.0(2)
O11 N9 C38 C37 -3.9(4)
O12 N9 C38 C37 175.1(2)
O11 N9 C38 C39 177.0(2)
O12 N9 C38 C39 -3.9(4)
C37 C38 C39 C40 -0.7(4)
N9 C38 C39 C40 178.3(2)
C38 C39 C40 C41 -0.2(4)
C39 C40 C41 C42 0.7(4)
C40 C41 C42 C37 -0.3(4)
C40 C41 C42 N8 178.8(2)
C38 C37 C42 C41 -0.5(4)
C38 C37 C42 N8 -179.7(2)
O9 N8 C42 C41 8.9(4)
O10 N8 C42 C41 -170.9(2)
O9 N8 C42 C37 -171.9(2)
O10 N8 C42 C37 8.3(3)
